data_7209423
loop_
_publ_author_name
'Sinnen, H.D.'
'Schuster, H.U.'

_publ_section_title
;
 Rubidium-gold-tin (Rb4 Au7 Sn2), an intermetallic phase with haptatomic
 gold clusters
;
_journal_name_full
;
Zeitschrift fuer Naturforschung, Teil B. Anorganische Chemie, Organische
 Chemie (33,1978-41,1986)
;
_journal_page_first 833
_journal_page_last 836
_journal_volume 36
_journal_year 1981
_chemical_formula_sum 'Au7 Rb4 Sn2'
_space_group_IT_number 166
_symmetry_space_group_name_Hall '-R 3 2"'
_symmetry_space_group_name_H-M 'R -3 m :H'
_cell_angle_alpha 90
_cell_angle_beta 90
_cell_angle_gamma 120
_cell_formula_units_Z 3
_cell_length_a 6.801
_cell_length_b 6.801
_cell_length_c 29.09
_cell_volume 1165.252
_citation_journal_id_ASTM ZNBAD2
_cod_data_source_file gold_697.cif
_cod_data_source_block Au7Rb4Sn2
_cod_database_code 7209423

loop_
_symmetry_equiv_pos_as_xyz
x,y,z
-y,x-y,z
-x+y,-x,z
y,x,-z
-x,-x+y,-z
x-y,-y,-z
-x,-y,-z
y,-x+y,-z
x-y,x,-z
-y,-x,z
x,x-y,z
-x+y,y,z
x+2/3,y+1/3,z+1/3
-y+2/3,x-y+1/3,z+1/3
-x+y+2/3,-x+1/3,z+1/3
y+2/3,x+1/3,-z+1/3
-x+2/3,-x+y+1/3,-z+1/3
x-y+2/3,-y+1/3,-z+1/3
-x+2/3,-y+1/3,-z+1/3
y+2/3,-x+y+1/3,-z+1/3
x-y+2/3,x+1/3,-z+1/3
-y+2/3,-x+1/3,z+1/3
x+2/3,x-y+1/3,z+1/3
-x+y+2/3,y+1/3,z+1/3
x+1/3,y+2/3,z+2/3
-y+1/3,x-y+2/3,z+2/3
-x+y+1/3,-x+2/3,z+2/3
y+1/3,x+2/3,-z+2/3
-x+1/3,-x+y+2/3,-z+2/3
x-y+1/3,-y+2/3,-z+2/3
-x+1/3,-y+2/3,-z+2/3
y+1/3,-x+y+2/3,-z+2/3
x-y+1/3,x+2/3,-z+2/3
-y+1/3,-x+2/3,z+2/3
x+1/3,x-y+2/3,z+2/3
-x+y+1/3,y+2/3,z+2/3

loop_
_atom_site_label
_atom_site_type_symbol
_atom_site_fract_x
_atom_site_fract_y
_atom_site_fract_z
_atom_site_occupancy
_atom_site_U_iso_or_equiv
Sn2 Sn 0 0 0.4507 1 0.0
Rb2 Rb 0 0 0.8122 1 0.0
Au1 Au 0 0 0 1 0.0
Au2 Au 0.1971 0.8029 0.5896 1 0.0
Rb1 Rb 0 0 0.6848 1 0.0
